data_7000717
loop_
_publ_author_name
'Park-Gehrke, Lisa S.'
'Freudenthal, John'
'Kaminsky, Werner'
'DiPasquale, Antonio G.'
'Mayer, James M.'

_publ_section_title
;
 Synthesis and oxidation of Cp*IrIII compounds: functionalization of a
 Cp* methyl group
;
_journal_issue 11
_journal_name_full 'Dalton Transactions'
_journal_page_first 1972
_journal_page_last 1983
_journal_paper_doi 10.1039/b820839e
_journal_year 2009
_chemical_formula_moiety 'C22 H34 Cl4 Ir2 O2, C6 H5 I'
_chemical_formula_sum 'C28 H39 Cl4 I Ir2 O2'
_chemical_formula_weight 1060.73
_chemical_name_common '[CpOMeIrCl2]2'
_chemical_name_systematic LP006
_space_group_IT_number 2
_symmetry_cell_setting triclinic
_symmetry_Int_Tables_number 2
_symmetry_space_group_name_Hall '-P 1'
_symmetry_space_group_name_H-M 'P -1'
_atom_sites_solution_hydrogens geom
_atom_sites_solution_primary direct
_atom_sites_solution_secondary difmap
_audit_creation_method SHELXL-97
_cell_angle_alpha 105.435(4)
_cell_angle_beta 100.301(3)
_cell_angle_gamma 99.207(3)
_cell_formula_units_Z 2
_cell_length_a 8.7721(5)
_cell_length_b 13.6753(10)
_cell_length_c 14.3722(9)
_cell_measurement_reflns_used 468
_cell_measurement_temperature 130(2)
_cell_measurement_theta_max 20
_cell_measurement_theta_min 3
_cell_volume 1595.48(18)
_computing_cell_refinement 'HKL Scalepack (Otwinowski & Minor 1997)'
_computing_data_collection KappaCCD
_computing_data_reduction 'HKL Scalepack (Otwinowski & Minor 1997)'
_computing_molecular_graphics 'maXus, Zortep'
_computing_publication_material 'SHELXL-97 (Sheldrick, 1997)'
_computing_structure_refinement 'SHELXL-97 (Sheldrick, 1997)'
_computing_structure_solution 'SHELXL-97 (Sheldrick, 1997)'
_diffrn_ambient_temperature 130(2)
_diffrn_measured_fraction_theta_full 0.973
_diffrn_measured_fraction_theta_max 0.962
_diffrn_measurement_device_type 'Nonius KappaCCD'
_diffrn_measurement_method '\f and \w scans'
_diffrn_radiation_monochromator graphite
_diffrn_radiation_source 'fine-focus sealed tube'
_diffrn_radiation_type MoK\a
_diffrn_radiation_wavelength 0.71073
_diffrn_reflns_av_R_equivalents 0.0869
_diffrn_reflns_av_sigmaI/netI 0.1387
_diffrn_reflns_limit_h_max 10
_diffrn_reflns_limit_h_min -10
_diffrn_reflns_limit_k_max 16
_diffrn_reflns_limit_k_min -16
_diffrn_reflns_limit_l_max 17
_diffrn_reflns_limit_l_min -16
_diffrn_reflns_number 10263
_diffrn_reflns_theta_full 25.00
_diffrn_reflns_theta_max 25.47
_diffrn_reflns_theta_min 2.42
_exptl_absorpt_coefficient_mu 9.659
_exptl_absorpt_correction_T_max 0.383
_exptl_absorpt_correction_T_min 0.327
_exptl_absorpt_correction_type multi-scan
_exptl_absorpt_process_details HKL2000
_exptl_crystal_colour orange
_exptl_crystal_density_diffrn 2.208
_exptl_crystal_density_method 'not measured'
_exptl_crystal_description cut-block
_exptl_crystal_F_000 996
_exptl_crystal_size_max 0.20
_exptl_crystal_size_mid 0.10
_exptl_crystal_size_min 0.10
_refine_diff_density_max 0.990
_refine_diff_density_min -0.478
_refine_diff_density_rms 0.079
_refine_ls_extinction_method none
_refine_ls_goodness_of_fit_ref 0.926
_refine_ls_hydrogen_treatment constr
_refine_ls_matrix_type full
_refine_ls_number_parameters 346
_refine_ls_number_reflns 5708
_refine_ls_number_restraints 0
_refine_ls_restrained_S_all 0.926
_refine_ls_R_factor_all 0.1076
_refine_ls_R_factor_gt 0.0525
_refine_ls_shift/su_max 0.002
_refine_ls_shift/su_mean 0.000
_refine_ls_structure_factor_coef Fsqd
_refine_ls_weighting_details 'calc w=1/[\s^2^(Fo^2^)+(0.0310P)^2^+0.0000P] where P=(Fo^2^+2Fc^2^)/3'
_refine_ls_weighting_scheme calc
_refine_ls_wR_factor_gt 0.0972
_refine_ls_wR_factor_ref 0.1116
_reflns_number_gt 3319
_reflns_number_total 5708
_reflns_threshold_expression >2sigma(I)
_cod_data_source_file b820839e.txt
_cod_data_source_block shelxl2
_cod_depositor_comments
;
The following automatic conversions were performed:
'_symmetry_cell_setting' value 'Triclinic' changed to 'triclinic'
according to '/home/saulius/struct/CIF-dictionaries/cif_core.dic'
dictionary named 'cif_core.dic' version 2.4.1 from 2010-06-29.

Automatic conversion script
Id: cif_fix_enum 1527 2010-12-29 10:47:43Z saulius 
;
_cod_original_cell_volume 1595.41(18)
_cod_database_code 7000717

loop_
_symmetry_equiv_pos_as_xyz
'x, y, z'
'-x, -y, -z'

loop_
_atom_site_label
_atom_site_type_symbol
_atom_site_fract_x
_atom_site_fract_y
_atom_site_fract_z
_atom_site_U_iso_or_equiv
_atom_site_adp_type
_atom_site_occupancy
_atom_site_symmetry_multiplicity
_atom_site_calc_flag
_atom_site_refinement_flags
_atom_site_disorder_assembly
_atom_site_disorder_group
Ir1 Ir 0.41216(5) 0.21321(4) 0.23876(4) 0.0560(5) Uani 1 1 d . . .
Ir2 Ir 0.26845(6) -0.05756(4) 0.23806(4) 0.0570(5) Uani 1 1 d . . .
I1 I -0.00074(10) 0.52610(7) 0.68545(8) 0.0746(6) Uani 1 1 d . . .
Cl1 Cl 0.1479(4) 0.2429(2) 0.2415(3) 0.0704(10) Uani 1 1 d . . .
Cl2 Cl 0.3886(3) 0.1148(2) 0.3582(2) 0.0589(9) Uani 1 1 d . . .
Cl3 Cl 0.2861(3) 0.0420(2) 0.1187(2) 0.0585(9) Uani 1 1 d . . .
Cl4 Cl 0.5293(4) -0.0837(3) 0.2268(3) 0.0770(11) Uani 1 1 d . . .
O1 O 0.5536(15) 0.3789(10) 0.0343(9) 0.109(4) Uani 1 1 d . . .
O2 O -0.0307(13) -0.3513(9) 0.0380(9) 0.102(3) Uani 1 1 d . . .
C1 C 0.5196(14) 0.3026(10) 0.1585(12) 0.068(4) Uani 1 1 d . . .
C2 C 0.6170(15) 0.2304(10) 0.1783(10) 0.068(3) Uani 1 1 d . . .
C3 C 0.6671(14) 0.2541(11) 0.2825(10) 0.069(4) Uani 1 1 d . . .
C4 C 0.5962(14) 0.3372(10) 0.3304(10) 0.059(3) Uani 1 1 d . . .
C5 C 0.5146(13) 0.3610(15) 0.2517(11) 0.092(6) Uani 1 1 d . . .
C6 C 0.4506(15) 0.3057(11) 0.0575(11) 0.073(4) Uani 1 1 d . . .
H6A H 0.4353 0.2364 0.0086 0.088 Uiso 1 1 calc R . .
H6B H 0.3460 0.3246 0.0553 0.088 Uiso 1 1 calc R . .
C7 C 0.6629(18) 0.1471(12) 0.1035(11) 0.091(5) Uani 1 1 d . . .
H7A H 0.7599 0.1768 0.0868 0.136 Uiso 1 1 calc R . .
H7B H 0.5769 0.1194 0.0434 0.136 Uiso 1 1 calc R . .
H7C H 0.6817 0.0910 0.1315 0.136 Uiso 1 1 calc R . .
C8 C 0.7795(18) 0.1998(11) 0.3353(11) 0.088(5) Uani 1 1 d . . .
H8A H 0.7413 0.1243 0.3076 0.132 Uiso 1 1 calc R . .
H8B H 0.7822 0.2209 0.4064 0.132 Uiso 1 1 calc R . .
H8C H 0.8865 0.2196 0.3256 0.132 Uiso 1 1 calc R . .
C9 C 0.6200(17) 0.3873(12) 0.4391(12) 0.090(5) Uani 1 1 d . . .
H9A H 0.7232 0.4363 0.4645 0.135 Uiso 1 1 calc R . .
H9B H 0.6170 0.3338 0.4730 0.135 Uiso 1 1 calc R . .
H9C H 0.5354 0.4246 0.4511 0.135 Uiso 1 1 calc R . .
C10 C 0.4324(15) 0.4620(11) 0.2682(13) 0.083(5) Uani 1 1 d . . .
H10A H 0.4000 0.4751 0.3314 0.125 Uiso 1 1 calc R . .
H10B H 0.3391 0.4482 0.2138 0.125 Uiso 1 1 calc R . .
H10C H 0.5091 0.5231 0.2693 0.125 Uiso 1 1 calc R . .
C11 C 0.493(3) 0.3802(18) -0.0593(15) 0.141(8) Uani 1 1 d . . .
H11A H 0.4526 0.3087 -0.1032 0.212 Uiso 1 1 calc R . .
H11B H 0.5762 0.4157 -0.0835 0.212 Uiso 1 1 calc R . .
H11C H 0.4058 0.4171 -0.0586 0.212 Uiso 1 1 calc R . .
C13 C 0.0972(17) -0.1961(11) 0.1611(11) 0.071(4) Uani 1 1 d . . .
C14 C 0.1861(15) -0.2059(12) 0.2485(11) 0.079(4) Uani 1 1 d . . .
C15 C 0.1656(14) -0.1304(10) 0.3354(10) 0.063(3) Uani 1 1 d . . .
C16 C 0.0534(11) -0.0774(8) 0.2913(8) 0.042(3) Uani 1 1 d . . .
C17 C 0.0177(14) -0.1119(10) 0.1879(10) 0.059(3) Uani 1 1 d . . .
C18 C 0.0872(18) -0.2609(12) 0.0569(14) 0.103(6) Uani 1 1 d . . .
H18A H 0.0581 -0.2225 0.0094 0.124 Uiso 1 1 calc R . .
H18B H 0.1905 -0.2791 0.0508 0.124 Uiso 1 1 calc R . .
C19 C 0.2823(16) -0.2906(11) 0.2552(14) 0.095(5) Uani 1 1 d . . .
H19A H 0.2095 -0.3562 0.2472 0.142 Uiso 1 1 calc R . .
H19B H 0.3574 -0.2687 0.3201 0.142 Uiso 1 1 calc R . .
H19C H 0.3409 -0.3005 0.2026 0.142 Uiso 1 1 calc R . .
C20 C 0.2239(17) -0.1181(14) 0.4386(12) 0.096(5) Uani 1 1 d . . .
H20A H 0.3035 -0.1601 0.4458 0.144 Uiso 1 1 calc R . .
H20B H 0.1357 -0.1411 0.4666 0.144 Uiso 1 1 calc R . .
H20C H 0.2725 -0.0448 0.4740 0.144 Uiso 1 1 calc R . .
C21 C -0.0035(14) 0.0122(10) 0.3574(10) 0.068(4) Uani 1 1 d . . .
H21A H -0.0016 0.0692 0.3280 0.102 Uiso 1 1 calc R . .
H21B H 0.0670 0.0372 0.4239 0.102 Uiso 1 1 calc R . .
H21C H -0.1121 -0.0132 0.3620 0.102 Uiso 1 1 calc R . .
C22 C -0.0940(16) -0.0748(11) 0.1201(11) 0.079(4) Uani 1 1 d . . .
H22A H -0.2034 -0.1108 0.1131 0.119 Uiso 1 1 calc R . .
H22B H -0.0684 -0.0896 0.0548 0.119 Uiso 1 1 calc R . .
H22C H -0.0834 0.0003 0.1480 0.119 Uiso 1 1 calc R . .
C23 C -0.048(2) -0.4195(15) -0.0613(14) 0.130(7) Uani 1 1 d . . .
H23A H -0.0744 -0.3825 -0.1097 0.195 Uiso 1 1 calc R . .
H23B H -0.1328 -0.4809 -0.0745 0.195 Uiso 1 1 calc R . .
H23C H 0.0521 -0.4413 -0.0669 0.195 Uiso 1 1 calc R . .
C24 C 0.1103(16) 0.4004(11) 0.6484(11) 0.073(4) Uani 1 1 d . . .
C25 C 0.1291(17) 0.3638(12) 0.5554(14) 0.089(5) Uani 1 1 d . . .
H25 H 0.0914 0.3939 0.5058 0.107 Uiso 1 1 calc R . .
C26 C 0.2025(18) 0.2836(12) 0.5334(13) 0.084(4) Uani 1 1 d . . .
H26 H 0.2154 0.2594 0.4675 0.100 Uiso 1 1 calc R . .
C27 C 0.2583(18) 0.2360(12) 0.5988(15) 0.095(5) Uani 1 1 d . . .
H27 H 0.3094 0.1801 0.5799 0.115 Uiso 1 1 calc R . .
C28 C 0.2390(15) 0.2708(10) 0.6935(11) 0.069(4) Uani 1 1 d . . .
H28 H 0.2806 0.2396 0.7413 0.083 Uiso 1 1 calc R . .
C29 C 0.1553(16) 0.3557(10) 0.7240(10) 0.075(4) Uani 1 1 d . . .
H29 H 0.1341 0.3777 0.7880 0.090 Uiso 1 1 calc R . .

loop_
_atom_site_aniso_label
_atom_site_aniso_U_11
_atom_site_aniso_U_22
_atom_site_aniso_U_33
_atom_site_aniso_U_23
_atom_site_aniso_U_13
_atom_site_aniso_U_12
Ir1 0.0496(6) 0.0518(6) 0.0743(6) 0.0266(3) 0.0204(3) 0.0134(2)
Ir2 0.0530(6) 0.0515(6) 0.0759(6) 0.0268(3) 0.0245(3) 0.0147(2)
I1 0.0623(7) 0.0661(8) 0.1045(9) 0.0352(5) 0.0268(5) 0.0160(4)
Cl1 0.0535(17) 0.0569(19) 0.121(3) 0.0423(19) 0.0393(18) 0.0207(14)
Cl2 0.0600(18) 0.0550(18) 0.066(2) 0.0239(15) 0.0210(15) 0.0071(14)
Cl3 0.0619(18) 0.0535(18) 0.0600(19) 0.0224(15) 0.0156(15) 0.0021(14)
Cl4 0.0571(19) 0.057(2) 0.134(3) 0.042(2) 0.038(2) 0.0216(15)
O1 0.123(9) 0.118(9) 0.096(9) 0.058(7) 0.017(7) 0.021(7)
O2 0.104(8) 0.098(8) 0.103(9) 0.024(7) 0.028(7) 0.023(7)
C1 0.053(7) 0.069(9) 0.092(11) 0.042(8) 0.016(7) 0.013(6)
C2 0.063(8) 0.067(9) 0.069(9) 0.016(7) 0.019(7) 0.008(7)
C3 0.047(7) 0.080(10) 0.072(10) 0.032(8) 0.000(7) -0.008(6)
C4 0.049(7) 0.058(8) 0.068(9) 0.018(7) 0.010(7) 0.009(6)
C5 0.022(6) 0.180(17) 0.063(9) 0.041(11) 0.010(6) -0.022(8)
C6 0.056(7) 0.079(10) 0.085(10) 0.041(8) 0.009(7) -0.002(7)
C7 0.089(10) 0.108(13) 0.070(10) 0.013(9) 0.044(9) 0.004(9)
C8 0.100(11) 0.070(10) 0.088(11) 0.036(8) -0.015(9) 0.023(8)
C9 0.071(9) 0.085(11) 0.095(12) 0.014(9) 0.004(8) 0.000(8)
C10 0.047(7) 0.073(9) 0.147(15) 0.051(10) 0.040(8) 0.014(7)
C11 0.137(17) 0.20(2) 0.117(17) 0.074(17) 0.035(14) 0.076(17)
C13 0.081(9) 0.065(9) 0.082(10) 0.033(8) 0.038(8) 0.022(7)
C14 0.051(8) 0.101(11) 0.077(10) 0.018(9) 0.036(7) -0.018(7)
C15 0.058(7) 0.057(8) 0.086(10) 0.042(7) 0.023(7) 0.008(6)
C16 0.038(5) 0.053(7) 0.054(7) 0.036(6) 0.020(5) 0.014(5)
C17 0.053(7) 0.068(8) 0.067(9) 0.035(7) 0.015(6) 0.021(6)
C18 0.079(10) 0.078(11) 0.155(18) 0.027(11) 0.065(11) 0.002(9)
C19 0.060(8) 0.066(9) 0.187(18) 0.072(11) 0.037(10) 0.031(7)
C20 0.066(9) 0.149(16) 0.100(12) 0.080(12) 0.026(9) 0.022(9)
C21 0.055(7) 0.067(9) 0.093(10) 0.030(8) 0.031(7) 0.017(6)
C22 0.080(9) 0.074(10) 0.088(11) 0.034(8) 0.024(8) 0.011(7)
C23 0.158(19) 0.120(16) 0.106(16) 0.020(13) 0.005(13) 0.069(15)
C24 0.072(9) 0.078(10) 0.080(10) 0.037(8) 0.034(8) 0.006(7)
C25 0.069(9) 0.071(10) 0.124(15) 0.040(10) 0.010(9) 0.005(8)
C26 0.079(10) 0.071(10) 0.096(12) 0.024(9) 0.014(9) 0.013(8)
C27 0.069(10) 0.067(10) 0.133(16) -0.006(10) 0.040(10) 0.012(8)
C28 0.065(8) 0.046(8) 0.095(11) 0.024(7) 0.010(8) 0.014(6)
C29 0.089(10) 0.054(8) 0.066(9) 0.010(7) 0.029(8) -0.023(7)

loop_
_atom_type_symbol
_atom_type_description
_atom_type_scat_dispersion_real
_atom_type_scat_dispersion_imag
_atom_type_scat_source
C C 0.0033 0.0016 'International Tables Vol C Tables 4.2.6.8 and 6.1.1.4'
H H 0.0000 0.0000 'International Tables Vol C Tables 4.2.6.8 and 6.1.1.4'
O O 0.0106 0.0060 'International Tables Vol C Tables 4.2.6.8 and 6.1.1.4'
Cl Cl 0.1484 0.1585 'International Tables Vol C Tables 4.2.6.8 and 6.1.1.4'
Ir Ir -1.4442 7.9887 'International Tables Vol C Tables 4.2.6.8 and 6.1.1.4'
I I -0.4742 1.8119 'International Tables Vol C Tables 4.2.6.8 and 6.1.1.4'

loop_
_geom_angle_atom_site_label_1
_geom_angle_atom_site_label_2
_geom_angle_atom_site_label_3
_geom_angle
_geom_angle_site_symmetry_1
_geom_angle_site_symmetry_3
_geom_angle_publ_flag
C5 Ir1 C4 38.9(5) . . ?
C5 Ir1 C1 38.8(5) . . ?
C4 Ir1 C1 67.4(5) . . ?
C5 Ir1 C2 64.7(5) . . ?
C4 Ir1 C2 67.1(5) . . ?
C1 Ir1 C2 40.0(5) . . ?
C5 Ir1 C3 63.9(5) . . ?
C4 Ir1 C3 40.1(5) . . ?
C1 Ir1 C3 65.8(5) . . ?
C2 Ir1 C3 38.5(5) . . ?
C5 Ir1 Cl1 96.3(4) . . ?
C4 Ir1 Cl1 114.5(3) . . ?
C1 Ir1 Cl1 109.5(3) . . ?
C2 Ir1 Cl1 148.5(4) . . ?
C3 Ir1 Cl1 154.5(4) . . ?
C5 Ir1 Cl3 143.6(4) . . ?
C4 Ir1 Cl3 157.9(3) . . ?
C1 Ir1 Cl3 106.1(4) . . ?
C2 Ir1 Cl3 94.1(4) . . ?
C3 Ir1 Cl3 117.9(4) . . ?
Cl1 Ir1 Cl3 87.57(11) . . ?
C5 Ir1 Cl2 133.9(4) . . ?
C4 Ir1 Cl2 97.8(4) . . ?
C1 Ir1 Cl2 159.3(3) . . ?
C2 Ir1 Cl2 121.9(4) . . ?
C3 Ir1 Cl2 93.5(3) . . ?
Cl1 Ir1 Cl2 89.47(10) . . ?
Cl3 Ir1 Cl2 82.13(10) . . ?
C14 Ir2 C13 39.1(5) . . ?
C14 Ir2 C17 66.3(5) . . ?
C13 Ir2 C17 39.7(5) . . ?
C14 Ir2 C15 39.9(5) . . ?
C13 Ir2 C15 66.9(5) . . ?
C17 Ir2 C15 67.3(5) . . ?
C14 Ir2 C16 64.4(4) . . ?
C13 Ir2 C16 64.0(5) . . ?
C17 Ir2 C16 37.9(4) . . ?
C15 Ir2 C16 39.6(4) . . ?
C14 Ir2 Cl4 94.6(4) . . ?
C13 Ir2 Cl4 110.3(4) . . ?
C17 Ir2 Cl4 148.9(4) . . ?
C15 Ir2 Cl4 114.3(3) . . ?
C16 Ir2 Cl4 153.8(3) . . ?
C14 Ir2 Cl2 134.9(4) . . ?
C13 Ir2 Cl2 158.9(4) . . ?
C17 Ir2 Cl2 121.7(4) . . ?
C15 Ir2 Cl2 98.4(4) . . ?
C16 Ir2 Cl2 95.0(3) . . ?
Cl4 Ir2 Cl2 89.25(11) . . ?
C14 Ir2 Cl3 143.0(4) . . ?
C13 Ir2 Cl3 106.0(4) . . ?
C17 Ir2 Cl3 93.8(3) . . ?
C15 Ir2 Cl3 158.2(3) . . ?
C16 Ir2 Cl3 118.6(3) . . ?
Cl4 Ir2 Cl3 87.54(11) . . ?
Cl2 Ir2 Cl3 81.96(10) . . ?
Ir2 Cl2 Ir1 97.98(11) . . ?
Ir1 Cl3 Ir2 97.91(11) . . ?
C11 O1 C6 108.9(15) . . ?
C18 O2 C23 110.2(14) . . ?
C5 C1 C2 103.6(13) . . ?
C5 C1 C6 132.5(14) . . ?
C2 C1 C6 123.9(13) . . ?
C5 C1 Ir1 66.8(9) . . ?
C2 C1 Ir1 70.8(7) . . ?
C6 C1 Ir1 126.6(9) . . ?
C3 C2 C1 107.7(12) . . ?
C3 C2 C7 125.0(13) . . ?
C1 C2 C7 127.3(13) . . ?
C3 C2 Ir1 71.2(7) . . ?
C1 C2 Ir1 69.2(7) . . ?
C7 C2 Ir1 126.5(9) . . ?
C2 C3 C4 109.2(11) . . ?
C2 C3 C8 124.7(13) . . ?
C4 C3 C8 126.1(13) . . ?
C2 C3 Ir1 70.3(7) . . ?
C4 C3 Ir1 68.0(7) . . ?
C8 C3 Ir1 128.2(10) . . ?
C5 C4 C3 102.9(13) . . ?
C5 C4 C9 130.0(14) . . ?
C3 C4 C9 127.0(12) . . ?
C5 C4 Ir1 67.6(9) . . ?
C3 C4 Ir1 72.0(7) . . ?
C9 C4 Ir1 127.0(9) . . ?
C4 C5 C1 116.5(16) . . ?
C4 C5 C10 121.4(14) . . ?
C1 C5 C10 121.7(14) . . ?
C4 C5 Ir1 73.5(10) . . ?
C1 C5 Ir1 74.4(10) . . ?
C10 C5 Ir1 127.4(7) . . ?
O1 C6 C1 108.7(11) . . ?
O1 C6 H6A 110.0 . . ?
C1 C6 H6A 110.0 . . ?
O1 C6 H6B 110.0 . . ?
C1 C6 H6B 110.0 . . ?
H6A C6 H6B 108.3 . . ?
C2 C7 H7A 109.5 . . ?
C2 C7 H7B 109.5 . . ?
H7A C7 H7B 109.5 . . ?
C2 C7 H7C 109.5 . . ?
H7A C7 H7C 109.5 . . ?
H7B C7 H7C 109.5 . . ?
C3 C8 H8A 109.5 . . ?
C3 C8 H8B 109.5 . . ?
H8A C8 H8B 109.5 . . ?
C3 C8 H8C 109.5 . . ?
H8A C8 H8C 109.5 . . ?
H8B C8 H8C 109.5 . . ?
C4 C9 H9A 109.5 . . ?
C4 C9 H9B 109.5 . . ?
H9A C9 H9B 109.5 . . ?
C4 C9 H9C 109.5 . . ?
H9A C9 H9C 109.5 . . ?
H9B C9 H9C 109.5 . . ?
C5 C10 H10A 109.5 . . ?
C5 C10 H10B 109.5 . . ?
H10A C10 H10B 109.5 . . ?
C5 C10 H10C 109.5 . . ?
H10A C10 H10C 109.5 . . ?
H10B C10 H10C 109.5 . . ?
O1 C11 H11A 109.5 . . ?
O1 C11 H11B 109.5 . . ?
H11A C11 H11B 109.5 . . ?
O1 C11 H11C 109.5 . . ?
H11A C11 H11C 109.5 . . ?
H11B C11 H11C 109.5 . . ?
C14 C13 C17 108.4(13) . . ?
C14 C13 C18 126.3(14) . . ?
C17 C13 C18 125.3(14) . . ?
C14 C13 Ir2 69.9(9) . . ?
C17 C13 Ir2 70.9(7) . . ?
C18 C13 Ir2 124.5(9) . . ?
C13 C14 C15 110.7(14) . . ?
C13 C14 C19 126.1(13) . . ?
C15 C14 C19 123.0(14) . . ?
C13 C14 Ir2 71.0(9) . . ?
C15 C14 Ir2 72.5(8) . . ?
C19 C14 Ir2 127.6(8) . . ?
C20 C15 C14 129.4(13) . . ?
C20 C15 C16 128.0(13) . . ?
C14 C15 C16 102.2(12) . . ?
C20 C15 Ir2 130.0(9) . . ?
C14 C15 Ir2 67.6(7) . . ?
C16 C15 Ir2 70.3(6) . . ?
C17 C16 C15 112.5(10) . . ?
C17 C16 C21 126.5(10) . . ?
C15 C16 C21 120.8(11) . . ?
C17 C16 Ir2 69.7(6) . . ?
C15 C16 Ir2 70.1(6) . . ?
C21 C16 Ir2 124.4(7) . . ?
C16 C17 C13 106.0(10) . . ?
C16 C17 C22 126.1(11) . . ?
C13 C17 C22 127.7(13) . . ?
C16 C17 Ir2 72.4(6) . . ?
C13 C17 Ir2 69.4(7) . . ?
C22 C17 Ir2 127.3(9) . . ?
O2 C18 C13 106.3(12) . . ?
O2 C18 H18A 110.5 . . ?
C13 C18 H18A 110.5 . . ?
O2 C18 H18B 110.5 . . ?
C13 C18 H18B 110.5 . . ?
H18A C18 H18B 108.7 . . ?
C14 C19 H19A 109.5 . . ?
C14 C19 H19B 109.5 . . ?
H19A C19 H19B 109.5 . . ?
C14 C19 H19C 109.5 . . ?
H19A C19 H19C 109.5 . . ?
H19B C19 H19C 109.5 . . ?
C15 C20 H20A 109.5 . . ?
C15 C20 H20B 109.5 . . ?
H20A C20 H20B 109.5 . . ?
C15 C20 H20C 109.5 . . ?
H20A C20 H20C 109.5 . . ?
H20B C20 H20C 109.5 . . ?
C16 C21 H21A 109.5 . . ?
C16 C21 H21B 109.5 . . ?
H21A C21 H21B 109.5 . . ?
C16 C21 H21C 109.5 . . ?
H21A C21 H21C 109.5 . . ?
H21B C21 H21C 109.5 . . ?
C17 C22 H22A 109.5 . . ?
C17 C22 H22B 109.5 . . ?
H22A C22 H22B 109.5 . . ?
C17 C22 H22C 109.5 . . ?
H22A C22 H22C 109.5 . . ?
H22B C22 H22C 109.5 . . ?
O2 C23 H23A 109.5 . . ?
O2 C23 H23B 109.5 . . ?
H23A C23 H23B 109.5 . . ?
O2 C23 H23C 109.5 . . ?
H23A C23 H23C 109.5 . . ?
H23B C23 H23C 109.5 . . ?
C25 C24 C29 123.4(15) . . ?
C25 C24 I1 120.2(11) . . ?
C29 C24 I1 116.4(11) . . ?
C24 C25 C26 119.2(16) . . ?
C24 C25 H25 120.4 . . ?
C26 C25 H25 120.4 . . ?
C27 C26 C25 124.2(17) . . ?
C27 C26 H26 117.9 . . ?
C25 C26 H26 117.9 . . ?
C26 C27 C28 117.8(15) . . ?
C26 C27 H27 121.1 . . ?
C28 C27 H27 121.1 . . ?
C27 C28 C29 122.1(14) . . ?
C27 C28 H28 118.9 . . ?
C29 C28 H28 118.9 . . ?
C24 C29 C28 113.1(12) . . ?
C24 C29 H29 123.4 . . ?
C28 C29 H29 123.4 . . ?

loop_
_geom_bond_atom_site_label_1
_geom_bond_atom_site_label_2
_geom_bond_distance
_geom_bond_site_symmetry_2
_geom_bond_publ_flag
Ir1 C5 2.021(18) . ?
Ir1 C4 2.095(12) . ?
Ir1 C1 2.117(13) . ?
Ir1 C2 2.138(12) . ?
Ir1 C3 2.150(12) . ?
Ir1 Cl1 2.422(3) . ?
Ir1 Cl3 2.454(3) . ?
Ir1 Cl2 2.463(3) . ?
Ir2 C14 2.096(15) . ?
Ir2 C13 2.109(15) . ?
Ir2 C17 2.130(12) . ?
Ir2 C15 2.161(11) . ?
Ir2 C16 2.164(9) . ?
Ir2 Cl4 2.399(3) . ?
Ir2 Cl2 2.457(3) . ?
Ir2 Cl3 2.469(3) . ?
I1 C24 2.103(15) . ?
O1 C11 1.36(2) . ?
O1 C6 1.387(15) . ?
O2 C18 1.408(17) . ?
O2 C23 1.45(2) . ?
C1 C5 1.38(2) . ?
C1 C2 1.456(17) . ?
C1 C6 1.485(18) . ?
C2 C3 1.415(18) . ?
C2 C7 1.505(18) . ?
C3 C4 1.455(18) . ?
C3 C8 1.537(17) . ?
C4 C5 1.371(19) . ?
C4 C9 1.489(19) . ?
C5 C10 1.64(2) . ?
C6 H6A 0.9900 . ?
C6 H6B 0.9900 . ?
C7 H7A 0.9800 . ?
C7 H7B 0.9800 . ?
C7 H7C 0.9800 . ?
C8 H8A 0.9800 . ?
C8 H8B 0.9800 . ?
C8 H8C 0.9800 . ?
C9 H9A 0.9800 . ?
C9 H9B 0.9800 . ?
C9 H9C 0.9800 . ?
C10 H10A 0.9800 . ?
C10 H10B 0.9800 . ?
C10 H10C 0.9800 . ?
C11 H11A 0.9800 . ?
C11 H11B 0.9800 . ?
C11 H11C 0.9800 . ?
C13 C14 1.41(2) . ?
C13 C17 1.441(17) . ?
C13 C18 1.50(2) . ?
C14 C15 1.454(19) . ?
C14 C19 1.551(19) . ?
C15 C20 1.435(19) . ?
C15 C16 1.464(15) . ?
C16 C17 1.393(16) . ?
C16 C21 1.548(16) . ?
C17 C22 1.500(17) . ?
C18 H18A 0.9900 . ?
C18 H18B 0.9900 . ?
C19 H19A 0.9800 . ?
C19 H19B 0.9800 . ?
C19 H19C 0.9800 . ?
C20 H20A 0.9800 . ?
C20 H20B 0.9800 . ?
C20 H20C 0.9800 . ?
C21 H21A 0.9800 . ?
C21 H21B 0.9800 . ?
C21 H21C 0.9800 . ?
C22 H22A 0.9800 . ?
C22 H22B 0.9800 . ?
C22 H22C 0.9800 . ?
C23 H23A 0.9800 . ?
C23 H23B 0.9800 . ?
C23 H23C 0.9800 . ?
C24 C25 1.35(2) . ?
C24 C29 1.411(19) . ?
C25 C26 1.35(2) . ?
C25 H25 0.9500 . ?
C26 C27 1.35(2) . ?
C26 H26 0.9500 . ?
C27 C28 1.37(2) . ?
C27 H27 0.9500 . ?
C28 C29 1.481(18) . ?
C28 H28 0.9500 . ?
C29 H29 0.9500 . ?

loop_
_geom_torsion_atom_site_label_1
_geom_torsion_atom_site_label_2
_geom_torsion_atom_site_label_3
_geom_torsion_atom_site_label_4
_geom_torsion
_geom_torsion_site_symmetry_1
_geom_torsion_site_symmetry_2
_geom_torsion_site_symmetry_3
_geom_torsion_site_symmetry_4
_geom_torsion_publ_flag
C14 Ir2 Cl2 Ir1 -177.9(5) . . . . ?
C13 Ir2 Cl2 Ir1 -115.3(11) . . . . ?
C17 Ir2 Cl2 Ir1 -90.9(4) . . . . ?
C15 Ir2 Cl2 Ir1 -159.3(3) . . . . ?
C16 Ir2 Cl2 Ir1 -119.6(3) . . . . ?
Cl4 Ir2 Cl2 Ir1 86.29(12) . . . . ?
Cl3 Ir2 Cl2 Ir1 -1.33(10) . . . . ?
C5 Ir1 Cl2 Ir2 -172.8(6) . . . . ?
C4 Ir1 Cl2 Ir2 -156.4(3) . . . . ?
C1 Ir1 Cl2 Ir2 -113.8(12) . . . . ?
C2 Ir1 Cl2 Ir2 -88.6(4) . . . . ?
C3 Ir1 Cl2 Ir2 -116.4(4) . . . . ?
Cl1 Ir1 Cl2 Ir2 88.96(12) . . . . ?
Cl3 Ir1 Cl2 Ir2 1.34(10) . . . . ?
C5 Ir1 Cl3 Ir2 171.6(7) . . . . ?
C4 Ir1 Cl3 Ir2 90.0(9) . . . . ?
C1 Ir1 Cl3 Ir2 159.2(3) . . . . ?
C2 Ir1 Cl3 Ir2 120.4(4) . . . . ?
C3 Ir1 Cl3 Ir2 88.5(4) . . . . ?
Cl1 Ir1 Cl3 Ir2 -91.13(12) . . . . ?
Cl2 Ir1 Cl3 Ir2 -1.33(10) . . . . ?
C14 Ir2 Cl3 Ir1 177.3(6) . . . . ?
C13 Ir2 Cl3 Ir1 161.4(4) . . . . ?
C17 Ir2 Cl3 Ir1 122.9(4) . . . . ?
C15 Ir2 Cl3 Ir1 94.0(10) . . . . ?
C16 Ir2 Cl3 Ir1 92.7(4) . . . . ?
Cl4 Ir2 Cl3 Ir1 -88.26(12) . . . . ?
Cl2 Ir2 Cl3 Ir1 1.33(10) . . . . ?
C4 Ir1 C1 C5 -34.0(8) . . . . ?
C2 Ir1 C1 C5 -114.9(12) . . . . ?
C3 Ir1 C1 C5 -77.8(9) . . . . ?
Cl1 Ir1 C1 C5 75.1(8) . . . . ?
Cl3 Ir1 C1 C5 168.3(7) . . . . ?
Cl2 Ir1 C1 C5 -80.6(14) . . . . ?
C5 Ir1 C1 C2 114.9(12) . . . . ?
C4 Ir1 C1 C2 80.8(8) . . . . ?
C3 Ir1 C1 C2 37.0(8) . . . . ?
Cl1 Ir1 C1 C2 -170.0(7) . . . . ?
Cl3 Ir1 C1 C2 -76.8(8) . . . . ?
Cl2 Ir1 C1 C2 34.3(16) . . . . ?
C5 Ir1 C1 C6 -126.6(16) . . . . ?
C4 Ir1 C1 C6 -160.7(14) . . . . ?
C2 Ir1 C1 C6 118.5(16) . . . . ?
C3 Ir1 C1 C6 155.5(14) . . . . ?
Cl1 Ir1 C1 C6 -51.5(13) . . . . ?
Cl3 Ir1 C1 C6 41.7(13) . . . . ?
Cl2 Ir1 C1 C6 152.7(9) . . . . ?
C5 C1 C2 C3 -2.0(14) . . . . ?
C6 C1 C2 C3 177.1(11) . . . . ?
Ir1 C1 C2 C3 -61.1(9) . . . . ?
C5 C1 C2 C7 179.9(12) . . . . ?
C6 C1 C2 C7 -1(2) . . . . ?
Ir1 C1 C2 C7 120.7(13) . . . . ?
C5 C1 C2 Ir1 59.1(8) . . . . ?
C6 C1 C2 Ir1 -121.7(12) . . . . ?
C5 Ir1 C2 C3 79.2(9) . . . . ?
C4 Ir1 C2 C3 36.6(8) . . . . ?
C1 Ir1 C2 C3 118.2(11) . . . . ?
Cl1 Ir1 C2 C3 136.4(8) . . . . ?
Cl3 Ir1 C2 C3 -131.5(7) . . . . ?
Cl2 Ir1 C2 C3 -48.3(9) . . . . ?
C5 Ir1 C2 C1 -39.0(8) . . . . ?
C4 Ir1 C2 C1 -81.6(8) . . . . ?
C3 Ir1 C2 C1 -118.2(11) . . . . ?
Cl1 Ir1 C2 C1 18.3(12) . . . . ?
Cl3 Ir1 C2 C1 110.3(8) . . . . ?
Cl2 Ir1 C2 C1 -166.5(7) . . . . ?
C5 Ir1 C2 C7 -160.7(15) . . . . ?
C4 Ir1 C2 C7 156.6(14) . . . . ?
C1 Ir1 C2 C7 -121.8(16) . . . . ?
C3 Ir1 C2 C7 120.1(16) . . . . ?
Cl1 Ir1 C2 C7 -103.5(13) . . . . ?
Cl3 Ir1 C2 C7 -11.5(13) . . . . ?
Cl2 Ir1 C2 C7 71.8(14) . . . . ?
C1 C2 C3 C4 3.1(14) . . . . ?
C7 C2 C3 C4 -178.8(12) . . . . ?
Ir1 C2 C3 C4 -56.8(8) . . . . ?
C1 C2 C3 C8 -176.7(12) . . . . ?
C7 C2 C3 C8 1(2) . . . . ?
Ir1 C2 C3 C8 123.4(13) . . . . ?
C1 C2 C3 Ir1 59.9(8) . . . . ?
C7 C2 C3 Ir1 -121.9(13) . . . . ?
C5 Ir1 C3 C2 -81.4(9) . . . . ?
C4 Ir1 C3 C2 -121.5(11) . . . . ?
C1 Ir1 C3 C2 -38.4(8) . . . . ?
Cl1 Ir1 C3 C2 -123.2(9) . . . . ?
Cl3 Ir1 C3 C2 57.6(8) . . . . ?
Cl2 Ir1 C3 C2 140.6(7) . . . . ?
C5 Ir1 C3 C4 40.1(8) . . . . ?
C1 Ir1 C3 C4 83.1(8) . . . . ?
C2 Ir1 C3 C4 121.5(11) . . . . ?
Cl1 Ir1 C3 C4 -1.7(13) . . . . ?
Cl3 Ir1 C3 C4 179.2(6) . . . . ?
Cl2 Ir1 C3 C4 -97.9(7) . . . . ?
C5 Ir1 C3 C8 159.5(15) . . . . ?
C4 Ir1 C3 C8 119.4(16) . . . . ?
C1 Ir1 C3 C8 -157.6(15) . . . . ?
C2 Ir1 C3 C8 -119.1(17) . . . . ?
Cl1 Ir1 C3 C8 117.7(13) . . . . ?
Cl3 Ir1 C3 C8 -61.5(14) . . . . ?
Cl2 Ir1 C3 C8 21.5(13) . . . . ?
C2 C3 C4 C5 -2.8(13) . . . . ?
C8 C3 C4 C5 177.0(13) . . . . ?
Ir1 C3 C4 C5 -61.0(8) . . . . ?
C2 C3 C4 C9 -178.6(12) . . . . ?
C8 C3 C4 C9 1(2) . . . . ?
Ir1 C3 C4 C9 123.2(13) . . . . ?
C2 C3 C4 Ir1 58.2(9) . . . . ?
C8 C3 C4 Ir1 -122.0(13) . . . . ?
C1 Ir1 C4 C5 34.0(8) . . . . ?
C2 Ir1 C4 C5 77.5(9) . . . . ?
C3 Ir1 C4 C5 112.8(11) . . . . ?
Cl1 Ir1 C4 C5 -68.0(9) . . . . ?
Cl3 Ir1 C4 C5 110.8(11) . . . . ?
Cl2 Ir1 C4 C5 -161.0(8) . . . . ?
C5 Ir1 C4 C3 -112.8(11) . . . . ?
C1 Ir1 C4 C3 -78.8(8) . . . . ?
C2 Ir1 C4 C3 -35.2(7) . . . . ?
Cl1 Ir1 C4 C3 179.2(6) . . . . ?
Cl3 Ir1 C4 C3 -2.0(14) . . . . ?
Cl2 Ir1 C4 C3 86.2(7) . . . . ?
C5 Ir1 C4 C9 124.1(15) . . . . ?
C1 Ir1 C4 C9 158.0(13) . . . . ?
C2 Ir1 C4 C9 -158.4(14) . . . . ?
C3 Ir1 C4 C9 -123.2(15) . . . . ?
Cl1 Ir1 C4 C9 56.0(13) . . . . ?
Cl3 Ir1 C4 C9 -125.2(11) . . . . ?
Cl2 Ir1 C4 C9 -37.0(12) . . . . ?
C3 C4 C5 C1 1.6(14) . . . . ?
C9 C4 C5 C1 177.2(13) . . . . ?
Ir1 C4 C5 C1 -62.5(11) . . . . ?
C3 C4 C5 C10 -171.8(10) . . . . ?
C9 C4 C5 C10 4(2) . . . . ?
Ir1 C4 C5 C10 124.1(10) . . . . ?
C3 C4 C5 Ir1 64.1(8) . . . . ?
C9 C4 C5 Ir1 -120.3(14) . . . . ?
C2 C1 C5 C4 0.2(15) . . . . ?
C6 C1 C5 C4 -178.8(12) . . . . ?
Ir1 C1 C5 C4 62.0(11) . . . . ?
C2 C1 C5 C10 173.6(10) . . . . ?
C6 C1 C5 C10 -5(2) . . . . ?
Ir1 C1 C5 C10 -124.6(10) . . . . ?
C2 C1 C5 Ir1 -61.8(8) . . . . ?
C6 C1 C5 Ir1 119.2(14) . . . . ?
C1 Ir1 C5 C4 -124.5(12) . . . . ?
C2 Ir1 C5 C4 -84.3(9) . . . . ?
C3 Ir1 C5 C4 -41.4(8) . . . . ?
Cl1 Ir1 C5 C4 121.9(8) . . . . ?
Cl3 Ir1 C5 C4 -143.7(6) . . . . ?
Cl2 Ir1 C5 C4 26.6(11) . . . . ?
C4 Ir1 C5 C1 124.5(12) . . . . ?
C2 Ir1 C5 C1 40.2(8) . . . . ?
C3 Ir1 C5 C1 83.2(9) . . . . ?
Cl1 Ir1 C5 C1 -113.6(8) . . . . ?
Cl3 Ir1 C5 C1 -19.2(12) . . . . ?
Cl2 Ir1 C5 C1 151.1(6) . . . . ?
C4 Ir1 C5 C10 -117.3(16) . . . . ?
C1 Ir1 C5 C10 118.2(16) . . . . ?
C2 Ir1 C5 C10 158.4(14) . . . . ?
C3 Ir1 C5 C10 -158.6(14) . . . . ?
Cl1 Ir1 C5 C10 4.6(13) . . . . ?
Cl3 Ir1 C5 C10 99.0(13) . . . . ?
Cl2 Ir1 C5 C10 -90.7(13) . . . . ?
C11 O1 C6 C1 178.5(13) . . . . ?
C5 C1 C6 O1 85.1(18) . . . . ?
C2 C1 C6 O1 -93.7(16) . . . . ?
Ir1 C1 C6 O1 176.0(9) . . . . ?
C17 Ir2 C13 C14 -118.8(11) . . . . ?
C15 Ir2 C13 C14 -37.1(7) . . . . ?
C16 Ir2 C13 C14 -80.7(8) . . . . ?
Cl4 Ir2 C13 C14 71.5(8) . . . . ?
Cl2 Ir2 C13 C14 -85.4(13) . . . . ?
Cl3 Ir2 C13 C14 164.8(7) . . . . ?
C14 Ir2 C13 C17 118.8(11) . . . . ?
C15 Ir2 C13 C17 81.7(7) . . . . ?
C16 Ir2 C13 C17 38.1(6) . . . . ?
Cl4 Ir2 C13 C17 -169.7(6) . . . . ?
Cl2 Ir2 C13 C17 33.4(15) . . . . ?
Cl3 Ir2 C13 C17 -76.4(7) . . . . ?
C14 Ir2 C13 C18 -120.9(16) . . . . ?
C17 Ir2 C13 C18 120.3(16) . . . . ?
C15 Ir2 C13 C18 -158.0(14) . . . . ?
C16 Ir2 C13 C18 158.4(15) . . . . ?
Cl4 Ir2 C13 C18 -49.4(14) . . . . ?
Cl2 Ir2 C13 C18 153.7(10) . . . . ?
Cl3 Ir2 C13 C18 43.9(13) . . . . ?
C17 C13 C14 C15 1.1(14) . . . . ?
C18 C13 C14 C15 -179.5(12) . . . . ?
Ir2 C13 C14 C15 61.9(9) . . . . ?
C17 C13 C14 C19 176.1(11) . . . . ?
C18 C13 C14 C19 -5(2) . . . . ?
Ir2 C13 C14 C19 -123.1(12) . . . . ?
C17 C13 C14 Ir2 -60.7(9) . . . . ?
C18 C13 C14 Ir2 118.6(13) . . . . ?
C17 Ir2 C14 C13 37.7(8) . . . . ?
C15 Ir2 C14 C13 120.1(11) . . . . ?
C16 Ir2 C14 C13 79.5(8) . . . . ?
Cl4 Ir2 C14 C13 -116.8(7) . . . . ?
Cl2 Ir2 C14 C13 149.6(6) . . . . ?
Cl3 Ir2 C14 C13 -24.8(11) . . . . ?
C13 Ir2 C14 C15 -120.1(11) . . . . ?
C17 Ir2 C14 C15 -82.4(8) . . . . ?
C16 Ir2 C14 C15 -40.6(7) . . . . ?
Cl4 Ir2 C14 C15 123.1(7) . . . . ?
Cl2 Ir2 C14 C15 29.5(10) . . . . ?
Cl3 Ir2 C14 C15 -144.9(6) . . . . ?
C13 Ir2 C14 C19 121.4(16) . . . . ?
C17 Ir2 C14 C19 159.1(15) . . . . ?
C15 Ir2 C14 C19 -118.5(17) . . . . ?
C16 Ir2 C14 C19 -159.1(15) . . . . ?
Cl4 Ir2 C14 C19 4.6(14) . . . . ?
Cl2 Ir2 C14 C19 -89.0(13) . . . . ?
Cl3 Ir2 C14 C19 96.6(14) . . . . ?
C13 C14 C15 C20 174.8(12) . . . . ?
C19 C14 C15 C20 -0.3(19) . . . . ?
Ir2 C14 C15 C20 -124.2(13) . . . . ?
C13 C14 C15 C16 1.5(13) . . . . ?
C19 C14 C15 C16 -173.6(10) . . . . ?
Ir2 C14 C15 C16 62.5(7) . . . . ?
C13 C14 C15 Ir2 -61.0(9) . . . . ?
C19 C14 C15 Ir2 123.9(11) . . . . ?
C14 Ir2 C15 C20 123.4(16) . . . . ?
C13 Ir2 C15 C20 159.8(14) . . . . ?
C17 Ir2 C15 C20 -156.9(14) . . . . ?
C16 Ir2 C15 C20 -123.6(16) . . . . ?
Cl4 Ir2 C15 C20 57.1(14) . . . . ?
Cl2 Ir2 C15 C20 -35.9(13) . . . . ?
Cl3 Ir2 C15 C20 -125.4(12) . . . . ?
C13 Ir2 C15 C14 36.4(8) . . . . ?
C17 Ir2 C15 C14 79.7(9) . . . . ?
C16 Ir2 C15 C14 112.9(11) . . . . ?
Cl4 Ir2 C15 C14 -66.3(8) . . . . ?
Cl2 Ir2 C15 C14 -159.3(7) . . . . ?
Cl3 Ir2 C15 C14 111.2(11) . . . . ?
C14 Ir2 C15 C16 -112.9(11) . . . . ?
C13 Ir2 C15 C16 -76.5(7) . . . . ?
C17 Ir2 C15 C16 -33.2(7) . . . . ?
Cl4 Ir2 C15 C16 -179.3(6) . . . . ?
Cl2 Ir2 C15 C16 87.7(7) . . . . ?
Cl3 Ir2 C15 C16 -1.7(15) . . . . ?
C20 C15 C16 C17 -177.3(12) . . . . ?
C14 C15 C16 C17 -3.9(12) . . . . ?
Ir2 C15 C16 C17 56.7(8) . . . . ?
C20 C15 C16 C21 7.1(17) . . . . ?
C14 C15 C16 C21 -179.5(9) . . . . ?
Ir2 C15 C16 C21 -118.9(9) . . . . ?
C20 C15 C16 Ir2 126.0(13) . . . . ?
C14 C15 C16 Ir2 -60.6(7) . . . . ?
C14 Ir2 C16 C17 -83.6(8) . . . . ?
C13 Ir2 C16 C17 -40.0(7) . . . . ?
C15 Ir2 C16 C17 -124.5(10) . . . . ?
Cl4 Ir2 C16 C17 -123.1(7) . . . . ?
Cl2 Ir2 C16 C17 138.3(6) . . . . ?
Cl3 Ir2 C16 C17 54.7(7) . . . . ?
C14 Ir2 C16 C15 40.9(8) . . . . ?
C13 Ir2 C16 C15 84.5(8) . . . . ?
C17 Ir2 C16 C15 124.5(10) . . . . ?
Cl4 Ir2 C16 C15 1.5(12) . . . . ?
Cl2 Ir2 C16 C15 -97.1(7) . . . . ?
Cl3 Ir2 C16 C15 179.3(6) . . . . ?
C14 Ir2 C16 C21 155.3(11) . . . . ?
C13 Ir2 C16 C21 -161.1(11) . . . . ?
C17 Ir2 C16 C21 -121.1(11) . . . . ?
C15 Ir2 C16 C21 114.4(12) . . . . ?
Cl4 Ir2 C16 C21 115.8(9) . . . . ?
Cl2 Ir2 C16 C21 17.2(9) . . . . ?
Cl3 Ir2 C16 C21 -66.4(10) . . . . ?
C15 C16 C17 C13 4.7(13) . . . . ?
C21 C16 C17 C13 180.0(10) . . . . ?
Ir2 C16 C17 C13 61.6(8) . . . . ?
C15 C16 C17 C22 179.3(11) . . . . ?
C21 C16 C17 C22 -5.4(18) . . . . ?
Ir2 C16 C17 C22 -123.8(12) . . . . ?
C15 C16 C17 Ir2 -56.9(8) . . . . ?
C21 C16 C17 Ir2 118.4(10) . . . . ?
C14 C13 C17 C16 -3.5(13) . . . . ?
C18 C13 C17 C16 177.1(12) . . . . ?
Ir2 C13 C17 C16 -63.6(8) . . . . ?
C14 C13 C17 C22 -178.0(12) . . . . ?
C18 C13 C17 C22 3(2) . . . . ?
Ir2 C13 C17 C22 121.9(13) . . . . ?
C14 C13 C17 Ir2 60.1(9) . . . . ?
C18 C13 C17 Ir2 -119.2(13) . . . . ?
C14 Ir2 C17 C16 78.3(7) . . . . ?
C13 Ir2 C17 C16 115.4(10) . . . . ?
C15 Ir2 C17 C16 34.7(6) . . . . ?
Cl4 Ir2 C17 C16 134.3(6) . . . . ?
Cl2 Ir2 C17 C16 -51.2(7) . . . . ?
Cl3 Ir2 C17 C16 -134.1(6) . . . . ?
C14 Ir2 C17 C13 -37.1(7) . . . . ?
C15 Ir2 C17 C13 -80.7(8) . . . . ?
C16 Ir2 C17 C13 -115.4(10) . . . . ?
Cl4 Ir2 C17 C13 18.9(11) . . . . ?
Cl2 Ir2 C17 C13 -166.6(6) . . . . ?
Cl3 Ir2 C17 C13 110.5(7) . . . . ?
C14 Ir2 C17 C22 -159.4(14) . . . . ?
C13 Ir2 C17 C22 -122.3(15) . . . . ?
C15 Ir2 C17 C22 157.0(14) . . . . ?
C16 Ir2 C17 C22 122.4(15) . . . . ?
Cl4 Ir2 C17 C22 -103.3(12) . . . . ?
Cl2 Ir2 C17 C22 71.2(13) . . . . ?
Cl3 Ir2 C17 C22 -11.7(12) . . . . ?
C23 O2 C18 C13 -179.5(13) . . . . ?
C14 C13 C18 O2 84.3(17) . . . . ?
C17 C13 C18 O2 -96.4(17) . . . . ?
Ir2 C13 C18 O2 173.6(9) . . . . ?
C29 C24 C25 C26 -4(2) . . . . ?
I1 C24 C25 C26 179.3(11) . . . . ?
C24 C25 C26 C27 1(2) . . . . ?
C25 C26 C27 C28 0(2) . . . . ?
C26 C27 C28 C29 2(2) . . . . ?
C25 C24 C29 C28 5.5(19) . . . . ?
I1 C24 C29 C28 -177.4(8) . . . . ?
C27 C28 C29 C24 -4.6(18) . . . . ?
